data_4112959
loop_
_publ_author_name
'Sensuke Ogoshi'
'Masa-aki Oka'
'Hideo Kurosawa'

_publ_section_title
;
 Direct Observation of Oxidative Cyclization of \h2-Alkene and
 \h2-Aldehyde on Ni(0) Center. Significant Acceleration by Addition of
 Me3SiOTf
;
_journal_name_full 'Journal of the American Chemical Society'
_journal_page_first 11802
_journal_page_last 11803
_journal_paper_doi 10.1021/ja0460716
_journal_volume 126
_journal_year 2004
_chemical_formula_moiety 'C48 H86 O2 Ni2 P2 '
_chemical_formula_sum 'C48 H86 Ni2 O2 P2'
_chemical_formula_weight 874.55
_space_group_IT_number 2
_symmetry_cell_setting triclinic
_symmetry_Int_Tables_number 2
_symmetry_space_group_name_Hall '-P 1'
_symmetry_space_group_name_H-M 'P -1'
_cell_angle_alpha 80.009(3)
_cell_angle_beta 78.037(6)
_cell_angle_gamma 67.813(1)
_cell_formula_units_Z 2
_cell_length_a 10.393(1)
_cell_length_b 10.421(1)
_cell_length_c 24.059(2)
_cell_measurement_reflns_used 9712
_cell_measurement_temperature 273.1
_cell_measurement_theta_max 27.5
_cell_measurement_theta_min 1.7
_cell_volume 2347.3(4)
_computing_cell_refinement PROCESS-AUTO
_computing_data_collection PROCESS-AUTO
_computing_data_reduction CrystalStructure
_computing_publication_material 'CrystalStructure 3.6.0'
_computing_structure_refinement CRYSTALS
_computing_structure_solution SIR92
_diffrn_detector_area_resol_mean 10.00
_diffrn_measured_fraction_theta_full 0.7248
_diffrn_measured_fraction_theta_max 0.7264
_diffrn_measurement_device_type 'Rigaku RAXIS-RAPID'
_diffrn_measurement_method \w
_diffrn_radiation_type 'Mo K\a'
_diffrn_radiation_wavelength 0.7107
_diffrn_reflns_av_R_equivalents 0.127
_diffrn_reflns_limit_h_max 13
_diffrn_reflns_limit_h_min -13
_diffrn_reflns_limit_k_max 12
_diffrn_reflns_limit_k_min -13
_diffrn_reflns_limit_l_max 31
_diffrn_reflns_limit_l_min -31
_diffrn_reflns_number 12382
_diffrn_reflns_theta_full 27.50
_diffrn_reflns_theta_max 27.48
_exptl_absorpt_coefficient_mu 0.906
_exptl_absorpt_correction_T_max 0.834
_exptl_absorpt_correction_T_min 0.480
_exptl_absorpt_correction_type multi-scan
_exptl_absorpt_process_details
;
    Higashi, T. (1995). Program for Absorption Correction.
    Rigaku Corporation, Tokyo, Japan.
;
_exptl_crystal_colour red
_exptl_crystal_density_diffrn 1.237
_exptl_crystal_description block
_exptl_crystal_F_000 952.00
_exptl_crystal_size_max 0.25
_exptl_crystal_size_mid 0.25
_exptl_crystal_size_min 0.20
_refine_diff_density_max 0.98
_refine_diff_density_min -4.04
_refine_ls_extinction_method none
_refine_ls_goodness_of_fit_ref 4.932
_refine_ls_hydrogen_treatment refall
_refine_ls_number_parameters 573
_refine_ls_number_reflns 3482
_refine_ls_R_factor_gt 0.1090
_refine_ls_shift/su_max 0.0570
_refine_ls_structure_factor_coef Fsqd
_refine_ls_weighting_details 'w = 1.0'
_refine_ls_weighting_scheme unit
_refine_ls_wR_factor_ref 0.2180
_reflns_number_gt 3482
_reflns_number_total 7840
_reflns_threshold_expression F^2^>2.0\s(F^2^)
_cod_data_source_file ja0460716si20040701_095629.cif
_cod_data_source_block '_oka'
_cod_original_cell_volume 2347.2(4)
_cod_original_formula_sum 'C48 H86 O2 Ni2 P2 '
_cod_database_code 4112959

loop_
_symmetry_equiv_pos_site_id
_symmetry_equiv_pos_as_xyz
1 +X,+Y,+Z
2 -X,-Y,-Z

loop_
_atom_site_label
_atom_site_type_symbol
_atom_site_fract_x
_atom_site_fract_y
_atom_site_fract_z
_atom_site_U_iso_or_equiv
_atom_site_adp_type
_atom_site_occupancy
_atom_site_symmetry_multiplicity
_atom_site_calc_flag
Ni(1) Ni 0.5479(2) 0.1487(2) 0.71857(9) 0.0376(6) Uani 1.00 1 d
Ni(2) Ni 0.7620(2) 0.1035(2) 0.78236(9) 0.0368(6) Uani 1.00 1 d
P(1) P 0.7756(4) 0.1709(5) 0.8587(2) 0.038(1) Uani 1.00 1 d
P(2) P 0.5076(4) 0.2642(5) 0.6377(2) 0.040(1) Uani 1.00 1 d
O(1) O 0.580(1) 0.083(1) 0.7938(4) 0.053(4) Uani 1.00 1 d
O(2) O 0.754(1) 0.067(1) 0.7090(5) 0.050(4) Uani 1.00 1 d
C(1) C 0.600(2) 0.249(2) 0.9024(6) 0.036(5) Uani 1.00 1 d
C(2) C 0.998(2) -0.011(2) 0.7074(6) 0.041(5) Uani 1.00 1 d
C(3) C 0.868(2) 0.034(1) 0.9118(6) 0.035(4) Uani 1.00 1 d
C(4) C 0.323(1) 0.326(2) 0.6212(7) 0.042(5) Uani 1.00 1 d
C(5) C 0.629(2) 0.178(2) 0.5780(8) 0.052(5) Uani 1.00 1 d
C(6) C 1.095(2) -0.158(2) 0.9307(8) 0.057(6) Uani 1.00 1 d
C(7) C 0.353(2) 0.083(2) 0.8001(7) 0.049(5) Uani 1.00 1 d
C(8) C 1.025(1) -0.043(2) 0.8875(7) 0.044(5) Uani 1.00 1 d
C(9) C 0.950(2) 0.102(2) 0.7482(7) 0.052(6) Uani 1.00 1 d
C(10) C 0.353(1) 0.202(2) 0.7535(7) 0.041(5) Uani 1.00 1 d
C(11) C 0.597(2) 0.284(2) 0.9608(8) 0.061(7) Uani 1.00 1 d
C(12) C 0.870(2) 0.294(2) 0.8474(7) 0.044(5) Uani 1.00 1 d
C(13) C 0.883(2) 0.004(2) 0.6744(6) 0.044(5) Uani 1.00 1 d
C(14) C 0.900(2) 0.338(2) 0.8978(8) 0.059(6) Uani 1.00 1 d
C(15) C 0.538(2) 0.425(2) 0.6347(7) 0.041(5) Uani 1.00 1 d
C(16) C 0.471(2) 0.055(2) 0.8325(6) 0.046(5) Uani 1.00 1 d
C(17) C 0.373(2) -0.052(2) 0.7793(8) 0.055(6) Uani 1.00 1 d
C(18) C 0.079(2) 0.388(2) 0.5626(9) 0.065(7) Uani 1.00 1 d
C(19) C 0.500(2) 0.369(2) 0.8686(8) 0.065(7) Uani 1.00 1 d
C(20) C 0.691(2) 0.404(2) 0.6409(9) 0.059(6) Uani 1.00 1 d
C(21) C 0.621(2) 0.039(2) 0.5701(8) 0.076(7) Uani 1.00 1 d
C(22) C 0.348(2) 0.408(2) 0.9024(9) 0.063(7) Uani 1.00 1 d
C(23) C 0.799(2) -0.081(2) 0.9284(8) 0.063(6) Uani 1.00 1 d
C(24) C 0.605(2) 0.640(2) 0.6784(8) 0.067(7) Uani 1.00 1 d
C(25) C 0.437(2) 0.521(2) 0.6769(8) 0.053(6) Uani 1.00 1 d
C(26) C 0.999(2) 0.419(2) 0.8797(9) 0.069(7) Uani 1.00 1 d
C(27) C 0.113(2) 0.274(2) 0.6130(9) 0.062(6) Uani 1.00 1 d
C(28) C 0.453(2) 0.663(2) 0.6708(9) 0.061(6) Uani 1.00 1 d
C(29) C 0.713(2) 0.541(2) 0.638(1) 0.070(7) Uani 1.00 1 d
C(30) C 0.944(2) 0.545(2) 0.838(1) 0.074(8) Uani 1.00 1 d
C(31) C 0.273(2) 0.213(2) 0.6142(9) 0.058(6) Uani 1.00 1 d
C(32) C 0.133(2) 0.502(2) 0.5659(8) 0.055(6) Uani 1.00 1 d
C(33) C 1.040(2) -0.163(2) 0.7333(8) 0.065(6) Uani 1.00 1 d
C(34) C 0.343(2) 0.444(2) 0.962(1) 0.077(8) Uani 1.00 1 d
C(35) C 0.806(2) 0.424(2) 0.8062(9) 0.070(7) Uani 1.00 1 d
C(36) C 0.759(2) 0.040(2) 0.4712(9) 0.078(8) Uani 1.00 1 d
C(37) C 0.508(3) -0.097(2) 0.854(1) 0.10(1) Uani 1.00 1 d
C(38) C 1.032(2) -0.238(2) 0.6862(9) 0.075(7) Uani 1.00 1 d
C(39) C 0.906(2) 0.504(2) 0.787(1) 0.085(9) Uani 1.00 1 d
C(40) C 0.768(3) 0.178(2) 0.4777(9) 0.094(9) Uani 1.00 1 d
C(41) C 0.643(2) 0.261(2) 0.5186(7) 0.080(7) Uani 1.00 1 d
C(42) C 0.740(2) -0.038(2) 0.527(1) 0.096(8) Uani 1.00 1 d
C(43) C 0.907(2) -0.139(3) 0.661(1) 0.12(1) Uani 1.00 1 d
C(44) C 1.027(2) -0.262(2) 0.953(1) 0.066(7) Uani 1.00 1 d
C(45) C 0.873(2) -0.189(2) 0.973(1) 0.094(9) Uani 1.00 1 d
C(46) C 0.291(2) 0.443(2) 0.5700(9) 0.076(8) Uani 1.00 1 d
C(47) C 0.447(2) 0.324(2) 0.9925(7) 0.061(6) Uani 1.00 1 d
C(48) C 0.477(3) -0.157(3) 0.809(2) 0.14(1) Uani 1.00 1 d

loop_
_atom_site_aniso_label
_atom_site_aniso_U_11
_atom_site_aniso_U_22
_atom_site_aniso_U_33
_atom_site_aniso_U_12
_atom_site_aniso_U_13
_atom_site_aniso_U_23
Ni(1) 0.029(1) 0.049(1) 0.035(1) -0.017(1) -0.0009(9) -0.003(1)
Ni(2) 0.030(1) 0.045(1) 0.035(1) -0.016(1) -0.0017(9) -0.002(1)
P(1) 0.035(2) 0.043(3) 0.035(2) -0.015(2) -0.005(2) 0.000(2)
P(2) 0.038(2) 0.045(3) 0.040(2) -0.019(2) -0.005(2) -0.004(2)
O(1) 0.024(6) 0.10(1) 0.039(7) -0.030(6) -0.011(5) 0.013(6)
O(2) 0.022(5) 0.081(9) 0.058(8) -0.026(6) 0.011(5) -0.038(7)
C(1) 0.034(9) 0.032(9) 0.041(9) -0.007(8) -0.013(7) -0.007(7)
C(2) 0.033(8) 0.06(1) 0.034(9) -0.026(9) -0.002(7) -0.001(8)
C(3) 0.048(9) 0.022(8) 0.041(9) -0.023(8) -0.003(7) -0.003(7)
C(4) 0.013(7) 0.05(1) 0.05(1) 0.005(7) 0.002(7) -0.006(8)
C(5) 0.04(1) 0.04(1) 0.06(1) 0.002(9) -0.006(9) -0.001(9)
C(6) 0.05(1) 0.05(1) 0.06(1) -0.01(1) -0.012(9) -0.00(1)
C(7) 0.032(9) 0.07(1) 0.06(1) -0.027(9) 0.001(8) -0.01(1)
C(8) 0.014(7) 0.05(1) 0.05(1) -0.004(8) -0.008(7) 0.003(9)
C(9) 0.04(1) 0.09(1) 0.031(9) -0.03(1) 0.012(8) -0.01(1)
C(10) 0.017(7) 0.05(1) 0.041(9) 0.008(8) -0.013(7) -0.001(8)
C(11) 0.05(1) 0.08(2) 0.06(1) -0.03(1) 0.02(1) -0.03(1)
C(12) 0.04(1) 0.04(1) 0.05(1) -0.029(9) -0.001(8) -0.005(9)
C(13) 0.04(1) 0.06(1) 0.025(8) -0.020(9) 0.005(7) -0.009(8)
C(14) 0.05(1) 0.07(1) 0.06(1) -0.04(1) -0.009(9) 0.01(1)
C(15) 0.036(9) 0.04(1) 0.038(9) -0.012(8) -0.001(7) -0.005(8)
C(16) 0.06(1) 0.07(1) 0.014(7) -0.03(1) 0.003(7) -0.002(8)
C(17) 0.031(9) 0.07(1) 0.07(1) -0.02(1) -0.008(9) -0.00(1)
C(18) 0.022(9) 0.09(2) 0.08(2) -0.00(1) -0.02(1) -0.02(1)
C(19) 0.05(1) 0.07(1) 0.07(1) -0.01(1) -0.02(1) 0.00(1)
C(20) 0.05(1) 0.05(1) 0.08(1) -0.02(1) -0.01(1) -0.01(1)
C(21) 0.11(2) 0.06(1) 0.06(1) -0.06(1) 0.03(1) -0.00(1)
C(22) 0.04(1) 0.06(1) 0.09(2) -0.02(1) -0.02(1) 0.00(1)
C(23) 0.05(1) 0.08(1) 0.06(1) -0.04(1) -0.01(1) 0.01(1)
C(24) 0.06(1) 0.09(2) 0.05(1) -0.02(1) -0.01(1) -0.02(1)
C(25) 0.04(1) 0.05(1) 0.07(1) -0.017(9) -0.009(9) -0.01(1)
C(26) 0.07(1) 0.09(2) 0.07(1) -0.07(1) -0.01(1) 0.02(1)
C(27) 0.028(9) 0.07(1) 0.08(1) -0.01(1) -0.02(1) 0.01(1)
C(28) 0.06(1) 0.04(1) 0.09(2) -0.01(1) -0.02(1) 0.00(1)
C(29) 0.05(1) 0.05(1) 0.11(2) -0.03(1) 0.00(1) -0.01(1)
C(30) 0.07(1) 0.07(1) 0.09(2) -0.05(1) 0.01(1) -0.01(1)
C(31) 0.05(1) 0.03(1) 0.09(1) -0.015(9) -0.01(1) -0.00(1)
C(32) 0.06(1) 0.05(1) 0.07(1) -0.03(1) -0.04(1) 0.01(1)
C(33) 0.07(1) 0.05(1) 0.06(1) -0.01(1) 0.01(1) 0.00(1)
C(34) 0.03(1) 0.10(2) 0.09(2) -0.02(1) 0.02(1) -0.03(1)
C(35) 0.08(2) 0.07(1) 0.07(1) -0.05(1) -0.02(1) 0.02(1)
C(36) 0.08(2) 0.08(2) 0.06(1) -0.02(1) 0.01(1) -0.02(1)
C(37) 0.10(2) 0.09(2) 0.13(2) -0.07(2) -0.07(2) 0.07(2)
C(38) 0.09(2) 0.05(1) 0.07(1) -0.02(1) 0.01(1) 0.00(1)
C(39) 0.09(2) 0.08(2) 0.10(2) -0.06(2) -0.04(1) 0.04(1)
C(40) 0.14(2) 0.09(2) 0.05(1) -0.05(2) 0.04(1) -0.02(1)
C(41) 0.11(2) 0.06(1) 0.04(1) -0.01(1) 0.03(1) -0.02(1)
C(42) 0.08(2) 0.07(2) 0.09(2) 0.01(1) 0.03(1) -0.01(1)
C(43) 0.05(1) 0.13(2) 0.15(2) 0.04(1) -0.05(2) -0.09(2)
C(44) 0.05(1) 0.04(1) 0.10(2) -0.00(1) -0.01(1) -0.00(1)
C(45) 0.09(2) 0.07(2) 0.13(2) -0.05(1) -0.04(2) 0.05(2)
C(46) 0.07(1) 0.09(2) 0.07(1) -0.05(1) -0.04(1) 0.05(1)
C(47) 0.05(1) 0.08(2) 0.04(1) -0.01(1) 0.002(9) -0.01(1)
C(48) 0.12(2) 0.12(3) 0.22(4) -0.02(2) -0.06(3) -0.09(3)

loop_
_atom_type_symbol
_atom_type_description
_atom_type_scat_dispersion_real
_atom_type_scat_dispersion_imag
_atom_type_scat_source
Ni Ni 0.339 1.112
;
International Tables for Crystallography
(1992, Vol. C, Tables 4.2.6.8 and 6.1.1.4)
;
P P 0.102 0.094
;
International Tables for Crystallography
(1992, Vol. C, Tables 4.2.6.8 and 6.1.1.4)
;
O O 0.011 0.006
;
International Tables for Crystallography
(1992, Vol. C, Tables 4.2.6.8 and 6.1.1.4)
;
C C 0.003 0.002
;
International Tables for Crystallography
(1992, Vol. C, Tables 4.2.6.8 and 6.1.1.4)
;
H H 0.000 0.000
;
International Tables for Crystallography
(1992, Vol. C, Table 6.1.1.4)
;

loop_
_geom_angle_atom_site_label_1
_geom_angle_atom_site_label_2
_geom_angle_atom_site_label_3
_geom_angle
O(1) Ni(1) P(2) 167.9(5)
O(2) Ni(1) P(2) 103.4(4)
Ni(1) P(2) C(4) 117.9(5)
Ni(1) P(2) C(5) 113.1(5)
C(10) Ni(1) P(2) 95.5(5)
Ni(1) P(2) C(15) 108.1(6)
Ni(1) O(1) Ni(2) 95.0(5)
O(2) Ni(1) O(1) 78.0(4)
C(10) Ni(1) O(1) 83.1(5)
Ni(1) O(1) C(16) 117(1)
Ni(1) O(2) Ni(2) 93.6(4)
C(10) Ni(1) O(2) 161.0(6)
Ni(1) O(2) C(13) 149(1)
Ni(1) C(10) C(7) 103.0(9)
O(1) Ni(2) P(1) 106.4(4)
O(2) Ni(2) P(1) 171.7(4)
Ni(2) P(1) C(1) 112.7(6)
Ni(2) P(1) C(3) 116.6(6)
C(9) Ni(2) P(1) 91.6(6)
Ni(2) P(1) C(12) 114.2(6)
O(2) Ni(2) O(1) 78.1(5)
Ni(2) O(1) C(16) 147(1)
C(9) Ni(2) O(1) 162.0(7)
Ni(2) O(2) C(13) 117(1)
C(9) Ni(2) O(2) 84.1(7)
Ni(2) C(9) C(2) 101(1)
C(3) P(1) C(1) 100.9(6)
C(12) P(1) C(1) 108.7(8)
P(1) C(1) C(11) 117(1)
P(1) C(1) C(19) 112(1)
C(12) P(1) C(3) 102.4(8)
P(1) C(3) C(8) 111(1)
P(1) C(3) C(23) 110(1)
P(1) C(12) C(14) 119(1)
P(1) C(12) C(35) 112(1)
C(5) P(2) C(4) 109.0(9)
C(15) P(2) C(4) 102.9(8)
P(2) C(4) C(31) 115(1)
P(2) C(4) C(46) 114(1)
C(15) P(2) C(5) 104.5(8)
P(2) C(5) C(21) 114(1)
P(2) C(5) C(41) 120(1)
P(2) C(15) C(20) 114(1)
P(2) C(15) C(25) 113(1)
O(1) C(16) C(7) 107(1)
O(1) C(16) C(37) 112(1)
O(2) C(13) C(2) 106(1)
O(2) C(13) C(43) 114(1)
C(19) C(1) C(11) 111(1)
C(1) C(11) C(47) 109(1)
C(1) C(19) C(22) 109(1)
C(13) C(2) C(9) 111(1)
C(33) C(2) C(9) 117(1)
C(33) C(2) C(13) 102(1)
C(2) C(13) C(43) 107(1)
C(2) C(33) C(38) 103(1)
C(23) C(3) C(8) 106(1)
C(3) C(8) C(6) 110(1)
C(3) C(23) C(45) 109(1)
C(46) C(4) C(31) 109(1)
C(4) C(31) C(27) 109(1)
C(4) C(46) C(32) 110(1)
C(41) C(5) C(21) 108(1)
C(5) C(21) C(42) 112(1)
C(5) C(41) C(40) 111(1)
C(44) C(6) C(8) 116(1)
C(6) C(44) C(45) 109(1)
C(16) C(7) C(10) 108(1)
C(17) C(7) C(10) 115(1)
C(17) C(7) C(16) 106(1)
C(7) C(16) C(37) 103(2)
C(7) C(17) C(48) 105(2)
C(11) C(47) C(34) 113(1)
C(35) C(12) C(14) 109(1)
C(12) C(14) C(26) 111(1)
C(12) C(35) C(39) 110(1)
C(13) C(43) C(38) 107(2)
C(14) C(26) C(30) 112(1)
C(25) C(15) C(20) 108(1)
C(15) C(20) C(29) 112(1)
C(15) C(25) C(28) 114(1)
C(16) C(37) C(48) 103(2)
C(17) C(48) C(37) 110(2)
C(18) C(27) C(31) 109(1)
C(32) C(18) C(27) 111(1)
C(18) C(32) C(46) 111(1)
C(19) C(22) C(34) 110(1)
C(20) C(29) C(24) 113(1)
C(21) C(42) C(36) 115(1)
C(22) C(34) C(47) 109(1)
C(23) C(45) C(44) 113(1)
C(24) C(28) C(25) 108(1)
C(29) C(24) C(28) 111(2)
C(26) C(30) C(39) 110(2)
C(30) C(39) C(35) 111(1)
C(33) C(38) C(43) 104(1)
C(36) C(40) C(41) 112(2)
C(42) C(36) C(40) 111(2)

loop_
_geom_bond_atom_site_label_1
_geom_bond_atom_site_label_2
_geom_bond_distance
Ni(1) P(2) 2.135(5)
Ni(1) O(1) 1.87(1)
Ni(1) O(2) 1.96(1)
Ni(1) C(10) 1.93(1)
Ni(2) P(1) 2.125(5)
Ni(2) O(1) 1.94(1)
Ni(2) O(2) 1.89(1)
Ni(2) C(9) 1.96(2)
P(1) C(1) 1.86(1)
P(1) C(3) 1.86(1)
P(1) C(12) 1.85(2)
P(2) C(4) 1.88(2)
P(2) C(5) 1.82(2)
P(2) C(15) 1.81(2)
O(1) C(16) 1.40(2)
O(2) C(13) 1.41(2)
C(1) P(1) 1.86(1)
C(1) C(11) 1.50(3)
C(1) C(19) 1.53(2)
C(2) C(9) 1.53(3)
C(2) C(13) 1.51(3)
C(2) C(33) 1.53(2)
C(3) C(8) 1.55(2)
C(3) C(23) 1.57(3)
C(4) C(31) 1.49(3)
C(4) C(46) 1.56(3)
C(5) C(21) 1.53(3)
C(5) C(41) 1.54(2)
C(6) C(8) 1.51(2)
C(6) C(44) 1.47(3)
C(7) C(10) 1.52(2)
C(7) C(16) 1.50(3)
C(7) C(17) 1.51(3)
C(11) C(1) 1.50(3)
C(11) C(47) 1.52(2)
C(12) C(14) 1.50(3)
C(12) C(35) 1.55(2)
C(13) C(43) 1.50(4)
C(14) C(26) 1.52(3)
C(15) C(20) 1.56(3)
C(15) C(25) 1.50(2)
C(16) C(37) 1.51(3)
C(17) C(48) 1.42(3)
C(18) C(27) 1.54(3)
C(18) C(32) 1.50(3)
C(19) C(1) 1.53(2)
C(19) C(22) 1.55(2)
C(20) C(29) 1.51(3)
C(21) C(5) 1.53(3)
C(21) C(42) 1.51(3)
C(22) C(34) 1.52(3)
C(23) C(45) 1.51(3)
C(24) C(28) 1.54(3)
C(24) C(29) 1.52(3)
C(25) C(28) 1.54(3)
C(26) C(14) 1.52(3)
C(26) C(30) 1.50(3)
C(27) C(31) 1.55(2)
C(30) C(26) 1.50(3)
C(30) C(39) 1.52(4)
C(32) C(46) 1.54(3)
C(33) C(38) 1.51(3)
C(34) C(47) 1.51(3)
C(35) C(39) 1.52(4)
C(36) C(40) 1.50(4)
C(36) C(42) 1.46(3)
C(37) C(48) 1.47(5)
C(38) C(43) 1.50(3)
C(40) C(41) 1.52(3)
C(42) C(21) 1.51(3)
C(44) C(45) 1.51(3)

loop_
_geom_contact_atom_site_label_1
_geom_contact_atom_site_label_2
_geom_contact_distance
_geom_contact_site_symmetry_2
Ni(1) Ni(2) 2.811(3) .
Ni(1) C(4) 3.45(2) .
Ni(1) C(5) 3.30(2) .
Ni(1) C(7) 2.71(2) .
Ni(1) C(13) 3.26(1) .
Ni(1) C(15) 3.20(2) .
Ni(1) C(16) 2.80(1) .
Ni(1) C(17) 3.24(2) .
Ni(1) C(20) 3.60(2) .
Ni(2) C(1) 3.32(2) .
Ni(2) C(2) 2.72(1) .
Ni(2) C(3) 3.39(2) .
Ni(2) C(12) 3.34(2) .
Ni(2) C(13) 2.83(2) .
Ni(2) C(16) 3.21(2) .
Ni(2) C(33) 3.33(2) .
P(1) O(1) 3.26(2) .
P(1) C(8) 2.83(1) .
P(1) C(9) 2.93(2) .
P(1) C(11) 2.89(2) .
P(1) C(14) 2.89(3) .
P(1) C(19) 2.82(2) .
P(1) C(23) 2.81(2) .
P(1) C(35) 2.82(2) .
P(2) O(2) 3.22(1) .
P(2) C(10) 3.01(2) .
P(2) C(20) 2.83(2) .
P(2) C(21) 2.82(2) .
P(2) C(25) 2.77(2) .
P(2) C(31) 2.86(2) .
P(2) C(41) 2.92(2) .
P(2) C(46) 2.91(2) .
O(1) O(2) 2.41(1) .
O(1) C(1) 3.45(2) .
O(1) C(7) 2.33(2) .
O(1) C(10) 2.52(2) .
O(1) C(17) 3.08(3) .
O(1) C(19) 3.49(3) .
O(1) C(37) 2.42(3) .
O(1) C(48) 3.01(4) .
O(2) C(2) 2.35(2) .
O(2) C(5) 3.50(2) .
O(2) C(9) 2.58(2) .
O(2) C(20) 3.49(2) .
O(2) C(33) 3.12(2) .
O(2) C(38) 3.43(2) .
O(2) C(43) 2.45(3) .
C(1) Ni(2) 3.32(2) .
C(1) O(1) 3.45(2) .
C(1) C(3) 2.87(2) .
C(1) C(12) 3.01(2) .
C(1) C(14) 3.55(3) .
C(1) C(16) 3.59(3) .
C(1) C(22) 2.52(2) .
C(1) C(23) 3.30(2) .
C(1) C(34) 2.94(2) .
C(1) C(35) 3.56(3) .
C(1) C(47) 2.46(2) .
C(2) C(38) 2.39(3) .
C(2) C(43) 2.43(4) .
C(3) C(1) 2.87(2) .
C(3) C(6) 2.51(2) .
C(3) C(11) 3.21(2) .
C(3) C(12) 2.89(2) .
C(3) C(14) 3.26(3) .
C(3) C(44) 2.99(2) .
C(3) C(45) 2.51(3) .
C(4) C(5) 3.01(2) .
C(4) C(10) 3.25(2) .
C(4) C(15) 2.89(3) .
C(4) C(18) 2.95(3) .
C(4) C(21) 3.57(2) .
C(4) C(25) 3.28(3) .
C(4) C(27) 2.49(3) .
C(4) C(32) 2.56(2) .
C(5) C(15) 2.86(3) .
C(5) C(20) 3.32(3) .
C(5) C(31) 3.51(3) .
C(5) C(36) 2.98(3) .
C(5) C(40) 2.54(3) .
C(5) C(42) 2.52(3) .
C(5) C(46) 3.57(2) .
C(6) C(23) 2.88(3) .
C(6) C(45) 2.44(3) .
C(7) C(37) 2.35(3) .
C(7) C(48) 2.34(3) .
C(8) C(9) 3.54(2) .
C(8) C(12) 3.32(2) .
C(8) C(23) 2.49(3) .
C(8) C(44) 2.53(3) .
C(8) C(45) 2.90(3) .
C(9) C(12) 3.16(3) .
C(9) C(13) 2.52(3) .
C(9) C(33) 2.62(3) .
C(9) C(35) 3.53(3) .
C(10) C(16) 2.45(2) .
C(10) C(17) 2.56(3) .
C(10) C(31) 3.59(3) .
C(10) C(48) 3.58(3) .
C(11) C(12) 3.53(2) .
C(11) C(14) 3.41(3) .
C(11) C(19) 2.51(3) .
C(11) C(22) 2.95(3) .
C(11) C(34) 2.53(2) .
C(12) C(1) 3.01(2) .
C(12) C(19) 3.57(3) .
C(12) C(26) 2.49(3) .
C(12) C(30) 2.95(3) .
C(12) C(39) 2.52(3) .
C(13) C(33) 2.38(2) .
C(13) C(38) 2.41(2) .
C(14) C(1) 3.55(3) .
C(14) C(30) 2.51(3) .
C(14) C(35) 2.48(3) .
C(14) C(39) 2.91(3) .
C(15) C(24) 2.98(3) .
C(15) C(28) 2.55(3) .
C(15) C(29) 2.55(3) .
C(15) C(41) 3.30(3) .
C(15) C(46) 3.20(3) .
C(16) C(1) 3.59(3) .
C(16) C(17) 2.41(3) .
C(16) C(48) 2.34(4) .
C(17) C(37) 2.37(4) .
C(18) C(31) 2.53(2) .
C(18) C(46) 2.51(3) .
C(19) C(34) 2.53(3) .
C(19) C(35) 3.44(3) .
C(19) C(47) 2.91(3) .
C(20) C(24) 2.53(3) .
C(20) C(25) 2.49(2) .
C(20) C(28) 2.97(2) .
C(21) P(2) 2.82(2) .
C(21) C(4) 3.57(2) .
C(21) C(31) 3.40(3) .
C(21) C(36) 2.51(3) .
C(21) C(40) 2.91(3) .
C(21) C(41) 2.49(3) .
C(22) C(1) 2.52(2) .
C(22) C(47) 2.47(3) .
C(23) C(1) 3.30(2) .
C(23) C(44) 2.51(2) .
C(24) C(25) 2.50(3) .
C(25) C(29) 2.90(3) .
C(25) C(46) 3.59(3) .
C(26) C(12) 2.49(3) .
C(26) C(35) 2.92(4) .
C(26) C(39) 2.49(3) .
C(27) C(32) 2.51(3) .
C(27) C(46) 2.94(3) .
C(28) C(29) 2.53(2) .
C(30) C(35) 2.52(4) .
C(31) C(21) 3.40(3) .
C(31) C(32) 2.95(2) .
C(31) C(46) 2.50(3) .
C(33) C(43) 2.37(4) .
C(34) C(1) 2.94(2) .
C(34) C(44) 3.56(2) 46501
C(35) C(1) 3.56(3) .
C(35) C(26) 2.92(4) .
C(36) C(21) 2.51(3) .
C(36) C(41) 2.51(3) .
C(39) C(26) 2.49(3) .
C(40) C(21) 2.91(3) .
C(40) C(42) 2.44(4) .
C(41) C(21) 2.49(3) .
C(41) C(42) 2.88(3) .
C(41) C(46) 3.49(3) .
C(44) C(34) 3.56(2) 64501
C(47) C(1) 2.46(2) .

loop_
_geom_torsion_atom_site_label_1
_geom_torsion_atom_site_label_2
_geom_torsion_atom_site_label_3
_geom_torsion_atom_site_label_4
_geom_torsion
O(1) Ni(1) P(2) C(4) -99(1)
O(1) Ni(1) P(2) C(5) 132(1)
O(1) Ni(1) P(2) C(15) 17(1)
O(2) Ni(1) P(2) C(4) 166.0(7)
O(2) Ni(1) P(2) C(5) 37.2(8)
O(2) Ni(1) P(2) C(15) -77.9(5)
C(10) Ni(1) P(2) C(4) -16.4(7)
C(10) Ni(1) P(2) C(5) -145.1(8)
C(10) Ni(1) P(2) C(15) 99.7(5)
P(2) Ni(1) O(1) Ni(2) -69(1)
P(2) Ni(1) O(1) C(16) 105(2)
O(2) Ni(1) O(1) Ni(2) 28.7(4)
O(2) Ni(1) O(1) C(16) -156(1)
C(10) Ni(1) O(1) Ni(2) -153.0(5)
C(10) Ni(1) O(1) C(16) 21(1)
P(2) Ni(1) O(2) Ni(2) 138.3(4)
P(2) Ni(1) O(2) C(13) -39(2)
O(1) Ni(1) O(2) Ni(2) -29.5(4)
O(1) Ni(1) O(2) C(13) 152(2)
C(10) Ni(1) O(2) Ni(2) -34(1)
C(10) Ni(1) O(2) C(13) 147(1)
P(2) Ni(1) C(10) C(7) 154(1)
O(1) Ni(1) C(10) C(7) -37(1)
O(2) Ni(1) C(10) C(7) -32(2)
O(1) Ni(2) P(1) C(1) -19.8(6)
O(1) Ni(2) P(1) C(3) 96.2(6)
O(1) Ni(2) P(1) C(12) -144.5(5)
C(9) Ni(2) P(1) C(1) 161.1(6)
C(9) Ni(2) P(1) C(3) -82.9(6)
C(9) Ni(2) P(1) C(12) 36.3(5)
P(1) Ni(2) O(1) Ni(1) 142.9(4)
P(1) Ni(2) O(1) C(16) -28(2)
O(2) Ni(2) O(1) Ni(1) -29.9(4)
O(2) Ni(2) O(1) C(16) 158(2)
C(9) Ni(2) O(1) Ni(1) -39(1)
C(9) Ni(2) O(1) C(16) 148(1)
O(1) Ni(2) O(2) Ni(1) 28.3(4)
O(1) Ni(2) O(2) C(13) -153(1)
C(9) Ni(2) O(2) Ni(1) -154.8(5)
C(9) Ni(2) O(2) C(13) 23(1)
P(1) Ni(2) C(9) C(2) 151.7(9)
O(1) Ni(2) C(9) C(2) -25(2)
O(2) Ni(2) C(9) C(2) -35.4(9)
Ni(2) P(1) C(1) C(11) 172(1)
Ni(2) P(1) C(1) C(19) -55(1)
C(3) P(1) C(1) C(11) 47(1)
C(3) P(1) C(1) C(19) 179(1)
C(12) P(1) C(1) C(11) -60(1)
C(12) P(1) C(1) C(19) 72(1)
Ni(2) P(1) C(3) C(8) 61(1)
Ni(2) P(1) C(3) C(23) -56(1)
C(1) P(1) C(3) C(8) -175(1)
C(1) P(1) C(3) C(23) 66(1)
C(12) P(1) C(3) C(8) -63(1)
C(12) P(1) C(3) C(23) 178.5(9)
Ni(2) P(1) C(12) C(14) -173(1)
Ni(2) P(1) C(12) C(35) 56(1)
C(1) P(1) C(12) C(14) 59(1)
C(1) P(1) C(12) C(35) -70(1)
C(3) P(1) C(12) C(14) -46(1)
C(3) P(1) C(12) C(35) -176(1)
Ni(1) P(2) C(4) C(31) -67(1)
Ni(1) P(2) C(4) C(46) 163(1)
C(5) P(2) C(4) C(31) 62(1)
C(5) P(2) C(4) C(46) -65(1)
C(15) P(2) C(4) C(31) 173(1)
C(15) P(2) C(4) C(46) 44(1)
Ni(1) P(2) C(5) C(21) 64(1)
Ni(1) P(2) C(5) C(41) -163(1)
C(4) P(2) C(5) C(21) -68(1)
C(4) P(2) C(5) C(41) 63(1)
C(15) P(2) C(5) C(21) -178(1)
C(15) P(2) C(5) C(41) -46(1)
Ni(1) P(2) C(15) C(20) 60(1)
Ni(1) P(2) C(15) C(25) -65(1)
C(4) P(2) C(15) C(20) -174(1)
C(4) P(2) C(15) C(25) 60(1)
C(5) P(2) C(15) C(20) -60(1)
C(5) P(2) C(15) C(25) 173(1)
Ni(1) O(1) C(16) C(7) 1(1)
Ni(1) O(1) C(16) C(37) 114(1)
Ni(2) O(1) C(16) C(7) 172(1)
Ni(2) O(1) C(16) C(37) -74(3)
Ni(1) O(2) C(13) C(2) 174(1)
Ni(1) O(2) C(13) C(43) -67(2)
Ni(2) O(2) C(13) C(2) -2(1)
Ni(2) O(2) C(13) C(43) 115(1)
P(1) C(1) C(11) C(47) -171(1)
C(19) C(1) C(11) C(47) 56(2)
P(1) C(1) C(19) C(22) 167(1)
C(11) C(1) C(19) C(22) -57(2)
C(13) C(2) C(9) Ni(2) 44(1)
C(33) C(2) C(9) Ni(2) -74(1)
C(9) C(2) C(13) O(2) -28(1)
C(9) C(2) C(13) C(43) -151(1)
C(33) C(2) C(13) O(2) 98(1)
C(33) C(2) C(13) C(43) -24(1)
C(9) C(2) C(33) C(38) 161(1)
C(13) C(2) C(33) C(38) 38(1)
P(1) C(3) C(8) C(6) -177(1)
C(23) C(3) C(8) C(6) -57(2)
P(1) C(3) C(23) C(45) -178(1)
C(8) C(3) C(23) C(45) 60(1)
P(2) C(4) C(31) C(27) 168(1)
C(46) C(4) C(31) C(27) -60(1)
P(2) C(4) C(46) C(32) -171(1)
C(31) C(4) C(46) C(32) 57(2)
P(2) C(5) C(21) C(42) -170(1)
C(41) C(5) C(21) C(42) 52(2)
P(2) C(5) C(41) C(40) 169(2)
C(21) C(5) C(41) C(40) -55(2)
C(44) C(6) C(8) C(3) 55(2)
C(8) C(6) C(44) C(45) -50(2)
C(16) C(7) C(10) Ni(1) 47(1)
C(17) C(7) C(10) Ni(1) -71(1)
C(10) C(7) C(16) O(1) -32(1)
C(10) C(7) C(16) C(37) -152(1)
C(17) C(7) C(16) O(1) 92(1)
C(17) C(7) C(16) C(37) -27(1)
C(10) C(7) C(17) C(48) 132(1)
C(16) C(7) C(17) C(48) 12(2)
C(1) C(11) C(47) C(34) -56(2)
P(1) C(12) C(14) C(26) 170(1)
C(35) C(12) C(14) C(26) -57(1)
P(1) C(12) C(35) C(39) -166(1)
C(14) C(12) C(35) C(39) 58(1)
O(2) C(13) C(43) C(38) -117(1)
C(2) C(13) C(43) C(38) 1(1)
C(12) C(14) C(26) C(30) 56(2)
P(2) C(15) C(20) C(29) 179(1)
C(25) C(15) C(20) C(29) -52(2)
P(2) C(15) C(25) C(28) -174(1)
C(20) C(15) C(25) C(28) 57(1)
O(1) C(16) C(37) C(48) -83(2)
C(7) C(16) C(37) C(48) 31(2)
C(7) C(17) C(48) C(37) 8(2)
C(32) C(18) C(27) C(31) -57(2)
C(27) C(18) C(32) C(46) 54(1)
C(1) C(19) C(22) C(34) 56(2)
C(15) C(20) C(29) C(24) 51(2)
C(5) C(21) C(42) C(36) -52(3)
C(19) C(22) C(34) C(47) -55(2)
C(3) C(23) C(45) C(44) -59(2)
C(29) C(24) C(28) C(25) 54(2)
C(28) C(24) C(29) C(20) -53(2)
C(15) C(25) C(28) C(24) -58(2)
C(14) C(26) C(30) C(39) -52(2)
C(18) C(27) C(31) C(4) 60(2)
C(26) C(30) C(39) C(35) 53(2)
C(18) C(32) C(46) C(4) -54(2)
C(2) C(33) C(38) C(43) -38(2)
C(22) C(34) C(47) C(11) 56(2)
C(12) C(35) C(39) C(30) -56(2)
C(42) C(36) C(40) C(41) -52(2)
C(40) C(36) C(42) C(21) 51(3)
C(16) C(37) C(48) C(17) -25(3)
C(33) C(38) C(43) C(13) 23(2)
C(36) C(40) C(41) C(5) 56(2)
C(6) C(44) C(45) C(23) 52(3)
